data_7710173
loop_
_publ_author_name
'Tzegai, Wintana'
'Reil, Michaela'
'Burzlaff, Nicolai'

_publ_section_title
;
 Bis(4-carboxylpyrazol-1-yl)acetic acid: a scorpionate ligand for
 complexes with improved water solubility.
;
_journal_issue 17
_journal_name_full 'Dalton transactions (Cambridge, England : 2003)'
_journal_page_first 6839
_journal_page_last 6845
_journal_paper_doi 10.1039/d2dt00848c
_journal_volume 51
_journal_year 2022
_chemical_formula_moiety 'C12 H7 Cl N4 O8 Ru, C H4 O'
_chemical_formula_sum 'C13 H11 Cl N4 O9 Ru'
_chemical_formula_weight 503.78
_space_group_crystal_system monoclinic
_space_group_IT_number 15
_space_group_name_Hall '-C 2yc'
_space_group_name_H-M_alt 'C 1 2/c 1'
_atom_sites_solution_hydrogens mixed
_atom_sites_solution_primary dual
_audit_creation_date 2022-03-14
_audit_creation_method
;
Olex2 1.3
(compiled 2020.11.12 svn.r5f609507 for OlexSys, GUI svn.r6408)
;
_audit_update_record
;
2022-03-16 deposited with the CCDC.	2022-04-06 downloaded from the CCDC.
;
_cell_angle_alpha 90
_cell_angle_beta 96.218(2)
_cell_angle_gamma 90
_cell_formula_units_Z 8
_cell_length_a 33.2013(8)
_cell_length_b 11.7943(3)
_cell_length_c 10.7307(2)
_cell_measurement_reflns_used 5011
_cell_measurement_temperature 99.9(5)
_cell_measurement_theta_max 72.2580
_cell_measurement_theta_min 3.9790
_cell_volume 4177.27(17)
_computing_cell_refinement 'CrysAlisPro 1.171.40.67a (Rigaku OD, 2019)'
_computing_data_collection 'CrysAlisPro 1.171.40.67a (Rigaku OD, 2019)'
_computing_data_reduction 'CrysAlisPro 1.171.40.67a (Rigaku OD, 2019)'
_computing_molecular_graphics 'Olex2 1.3 (Dolomanov et al., 2009)'
_computing_publication_material 'Olex2 1.3 (Dolomanov et al., 2009)'
_computing_structure_refinement 'SHELXL 2018/3 (Sheldrick, 2015)'
_computing_structure_solution 'SHELXT  (Sheldrick, 2015)'
_diffrn_ambient_environment N~2~
_diffrn_ambient_temperature 99.9(5)
_diffrn_detector 'CCD plate'
_diffrn_detector_area_resol_mean 5.2903
_diffrn_detector_type AtlasS2
_diffrn_measured_fraction_theta_full 0.996
_diffrn_measured_fraction_theta_max 0.972
_diffrn_measurement_details
;
List of Runs (angles in degrees, time in seconds):

  # Type    Start    End  Width  t~exp~   \w     \q     \k     \f   Frames
#--------------------------------------------------------------------------
  1  \w   -111.00 -14.00   1.00    1.97    --  -41.69 -57.00-120.00   97
  2  \w    -86.00  -6.00   1.00    1.97    --  -41.69 125.00 -60.00   80
  3  \w     41.00 106.00   1.00    7.86    --  104.37 -94.00  60.00   65
  4  \w    116.00 178.00   1.00    7.86    --  104.37  77.00  90.00   62
  5  \w    105.00 154.00   1.00    7.86    --  104.37  77.00   0.00   49
  6  \w     31.00 112.00   1.00    7.86    --  104.37-125.00-120.00   81
  7  \w     75.00 137.00   1.00    7.86    --  104.37 -77.00  60.00   62
  8  \w     64.00 118.00   1.00    7.86    --  104.37 -45.00 -90.00   54
  9  \w     79.00 165.00   1.00    7.86    --  104.37  45.00 150.00   86
;
_diffrn_measurement_device 'four-circle diffractometer'
_diffrn_measurement_device_type 'SuperNova, Dual, Cu at home/near, AtlasS2'
_diffrn_measurement_method '\w scans'
_diffrn_orient_matrix_type 'CrysAlisPro convention (1999,Acta A55,543-557)'
_diffrn_orient_matrix_UB_11 -0.0215555000
_diffrn_orient_matrix_UB_12 -0.0695173000
_diffrn_orient_matrix_UB_13 0.0945796000
_diffrn_orient_matrix_UB_21 -0.0163723000
_diffrn_orient_matrix_UB_22 0.1103431000
_diffrn_orient_matrix_UB_23 0.0527703000
_diffrn_orient_matrix_UB_31 -0.0380491000
_diffrn_orient_matrix_UB_32 -0.0078969000
_diffrn_orient_matrix_UB_33 -0.0953634000
_diffrn_radiation_monochromator mirror
_diffrn_radiation_probe x-ray
_diffrn_radiation_type 'Cu K\a'
_diffrn_radiation_wavelength 1.54184
_diffrn_reflns_av_R_equivalents 0.0268
_diffrn_reflns_av_unetI/netI 0.0323
_diffrn_reflns_Laue_measured_fraction_full 0.996
_diffrn_reflns_Laue_measured_fraction_max 0.972
_diffrn_reflns_limit_h_max 37
_diffrn_reflns_limit_h_min -40
_diffrn_reflns_limit_k_max 10
_diffrn_reflns_limit_k_min -14
_diffrn_reflns_limit_l_max 10
_diffrn_reflns_limit_l_min -13
_diffrn_reflns_number 8112
_diffrn_reflns_point_group_measured_fraction_full 0.996
_diffrn_reflns_point_group_measured_fraction_max 0.972
_diffrn_reflns_theta_full 67.684
_diffrn_reflns_theta_max 72.544
_diffrn_reflns_theta_min 3.980
_diffrn_source 'micro-focus sealed X-ray tube'
_diffrn_source_type 'SuperNova (Cu) X-ray Source'
_exptl_absorpt_coefficient_mu 7.726
_exptl_absorpt_correction_T_max 0.829
_exptl_absorpt_correction_T_min 0.278
_exptl_absorpt_correction_type gaussian
_exptl_absorpt_process_details
;
CrysAlisPro 1.171.40.67a (Rigaku Oxford Diffraction, 2019)
Numerical absorption correction based on gaussian integration over
			a multifaceted crystal model
Empirical absorption correction using spherical harmonics,
 implemented in SCALE3 ABSPACK scaling algorithm.
;
_exptl_crystal_colour 'metallic yellow'
_exptl_crystal_colour_lustre metallic
_exptl_crystal_colour_primary yellow
_exptl_crystal_density_diffrn 1.602
_exptl_crystal_description block
_exptl_crystal_F_000 2000
_exptl_crystal_size_max 0.366
_exptl_crystal_size_mid 0.083
_exptl_crystal_size_min 0.081
_refine_diff_density_max 1.207
_refine_diff_density_min -0.778
_refine_diff_density_rms 0.105
_refine_ls_extinction_method none
_refine_ls_goodness_of_fit_ref 1.041
_refine_ls_hydrogen_treatment mixed
_refine_ls_matrix_type full
_refine_ls_number_parameters 262
_refine_ls_number_reflns 4030
_refine_ls_number_restraints 19
_refine_ls_restrained_S_all 1.041
_refine_ls_R_factor_all 0.0438
_refine_ls_R_factor_gt 0.0423
_refine_ls_shift/su_max 0.001
_refine_ls_shift/su_mean 0.000
_refine_ls_structure_factor_coef Fsqd
_refine_ls_weighting_details 'w=1/[\s^2^(Fo^2^)+(0.0611P)^2^+19.7346P] where P=(Fo^2^+2Fc^2^)/3'
_refine_ls_weighting_scheme calc
_refine_ls_wR_factor_gt 0.1113
_refine_ls_wR_factor_ref 0.1128
_reflns_Friedel_coverage 0.000
_reflns_number_gt 3810
_reflns_number_total 4030
_reflns_threshold_expression 'I > 2\s(I)'
_cod_data_source_file d2dt00848c2.cif
_cod_data_source_block buni210826a
_cod_database_code 7710173
_shelx_shelxl_version_number 2018/3
_chemical_oxdiff_formula C13H11ClN4O9Ru
_shelx_space_group_comment
;
The symmetry employed for this shelxl refinement is uniquely defined
by the following loop, which should always be used as a source of
symmetry information in preference to the above space-group names.
They are only intended as comments.
;
_reflns_odcompleteness_completeness 99.52
_reflns_odcompleteness_iscentric 1
_reflns_odcompleteness_theta 66.97
_olex2_refinement_description
;
1. Fixed Uiso
 At 1.2 times of:
  All C(H) groups
 At 1.5 times of:
  All C(H,H,H) groups, All O(H) groups
2. Restrained distances
 O12_$1-H11_$2
 1.721 with sigma of 0.02
 H11_$2-O12_$2
 2.351 with sigma of 0.02
 O21-H21 = O11-H11
 0.8 with sigma of 0.02
 O11-H11 \\sim O21-H21
 with sigma of 0.02
3. Rigid bond restraints
 C3, O3
 with sigma for 1-2 distances of 0.01 and sigma for 1-3 distances of 0.01
 O4, C4
 with sigma for 1-2 distances of 0.01 and sigma for 1-3 distances of 0.01
4. Uiso/Uaniso restraints and constraints
C3 \\sim O3: within 2A with sigma of 0.04 and sigma for terminal atoms of 0.08
within 2A
C4 \\sim O4: within 2A with sigma of 0.04 and sigma for terminal atoms of 0.08
within 2A
5. Others
 Fixed Uiso: H11(0.087)
6.a Ternary CH refined with riding coordinates:
 C1(H1)
6.b Aromatic/amide H refined with riding coordinates:
 C24(H24), C22(H22), C14(H14), C12(H12)
6.c Idealised Me refined as rotating group:
 C5(H5A,H5B,H5C)
6.d Idealised tetrahedral OH refined as rotating group:
 O5(H5)
;
_olex2_date_sample_data_collection 2021-08-26
_olex2_submission_special_instructions 'No special instructions were received'
_oxdiff_exptl_absorpt_empirical_details
;
Empirical correction (ABSPACK) includes:
- Absorption correction using spherical harmonics
- Frame scaling
;
_oxdiff_exptl_absorpt_empirical_full_max 1.275
_oxdiff_exptl_absorpt_empirical_full_min 0.754

loop_
_space_group_symop_operation_xyz
'x, y, z'
'-x, y, -z+1/2'
'x+1/2, y+1/2, z'
'-x+1/2, y+1/2, -z+1/2'
'-x, -y, -z'
'x, -y, z-1/2'
'-x+1/2, -y+1/2, -z'
'x+1/2, -y+1/2, z-1/2'

loop_
_atom_site_label
_atom_site_type_symbol
_atom_site_fract_x
_atom_site_fract_y
_atom_site_fract_z
_atom_site_U_iso_or_equiv
_atom_site_adp_type
_atom_site_occupancy
_atom_site_site_symmetry_order
_atom_site_calc_flag
_atom_site_refinement_flags_posn
_atom_site_refinement_flags_adp
_atom_site_refinement_flags_occupancy
_atom_site_disorder_assembly
_atom_site_disorder_group
Ru1 Ru 0.63621(2) 0.80296(2) 0.49434(2) 0.02523(12) Uani 1 1 d . . . . .
Cl02 Cl 0.61310(3) 0.94583(9) 0.34866(10) 0.0434(2) Uani 1 1 d . . . . .
O1 O 0.65671(8) 0.6645(2) 0.6083(2) 0.0272(5) Uani 1 1 d . . . . .
O2 O 0.67486(8) 0.4832(2) 0.6178(2) 0.0294(5) Uani 1 1 d . . . . .
O21 O 0.78799(9) 0.7031(2) 0.1554(3) 0.0338(6) Uani 1 1 d D . . . .
O22 O 0.77214(8) 0.8875(2) 0.1647(2) 0.0308(6) Uani 1 1 d . . . . .
N22 N 0.69457(8) 0.6568(3) 0.3754(3) 0.0225(6) Uani 1 1 d . . . . .
N21 N 0.68583(9) 0.7681(3) 0.3948(3) 0.0238(6) Uani 1 1 d . . . . .
O4 O 0.68429(9) 0.9841(3) 0.6409(3) 0.0446(7) Uani 1 1 d . U . . .
N11 N 0.60668(9) 0.6790(3) 0.3741(3) 0.0278(6) Uani 1 1 d . . . . .
N12 N 0.62759(8) 0.5821(3) 0.3543(3) 0.0237(6) Uani 1 1 d . . . . .
O11 O 0.54593(10) 0.4398(3) 0.0841(3) 0.0518(9) Uani 1 1 d D . . . .
O5 O 0.83898(13) 0.7832(3) 0.0101(4) 0.0578(10) Uani 1 1 d . . . . .
H5 H 0.829411 0.831029 -0.040111 0.087 Uiso 1 1 calc R U . . .
O12 O 0.51023(10) 0.6005(4) 0.1013(3) 0.0607(11) Uani 1 1 d . . . . .
C23 C 0.73733(10) 0.7557(3) 0.2778(3) 0.0247(7) Uani 1 1 d . . . . .
C24 C 0.72527(10) 0.6470(3) 0.3040(3) 0.0226(7) Uani 1 1 d . . . . .
H24 H 0.736277 0.579823 0.277378 0.027 Uiso 1 1 calc R U . . .
C22 C 0.71174(11) 0.8279(3) 0.3371(3) 0.0255(7) Uani 1 1 d . . . . .
H22 H 0.712906 0.906673 0.335865 0.031 Uiso 1 1 calc R U . . .
C26 C 0.76753(11) 0.7898(3) 0.1947(3) 0.0264(7) Uani 1 1 d . . . . .
C1 C 0.66861(10) 0.5683(3) 0.4159(3) 0.0222(7) Uani 1 1 d . . . . .
H1 H 0.679101 0.494453 0.392866 0.027 Uiso 1 1 calc R U . . .
C2 C 0.66706(10) 0.5718(3) 0.5599(3) 0.0237(7) Uani 1 1 d . . . . .
C14 C 0.60670(10) 0.5146(3) 0.2707(3) 0.0285(7) Uani 1 1 d . . . . .
H14 H 0.614528 0.443999 0.243322 0.034 Uiso 1 1 calc R U . . .
C4 C 0.66657(12) 0.9162(4) 0.5926(4) 0.0331(8) Uani 1 1 d . U . . .
C12 C 0.57219(11) 0.6731(4) 0.3006(3) 0.0327(8) Uani 1 1 d . . . . .
H12 H 0.551918 0.727884 0.294567 0.039 Uiso 1 1 calc R U . . .
C13 C 0.57094(11) 0.5717(4) 0.2334(4) 0.0345(9) Uani 1 1 d . . . . .
O3 O 0.56492(14) 0.8394(5) 0.6410(5) 0.0882(16) Uani 1 1 d . U . . .
C3 C 0.58878(14) 0.8251(4) 0.5850(4) 0.0397(9) Uani 1 1 d . U . . .
C16 C 0.53915(12) 0.5376(4) 0.1353(4) 0.0422(10) Uani 1 1 d . . . . .
C5 C 0.8706(2) 0.7269(5) -0.0390(7) 0.0677(16) Uani 1 1 d . . . . .
H5A H 0.862926 0.710708 -0.126083 0.102 Uiso 1 1 calc R U . . .
H5B H 0.876196 0.657184 0.005707 0.102 Uiso 1 1 calc R U . . .
H5C H 0.894304 0.773845 -0.030642 0.102 Uiso 1 1 calc R U . . .
H21 H 0.8020(14) 0.731(4) 0.105(4) 0.048(15) Uiso 1 1 d D . . . .
H11 H 0.5268(11) 0.419(3) 0.031(4) 0.087 Uiso 1 1 d D U . . .

loop_
_atom_site_aniso_label
_atom_site_aniso_U_11
_atom_site_aniso_U_22
_atom_site_aniso_U_33
_atom_site_aniso_U_23
_atom_site_aniso_U_13
_atom_site_aniso_U_12
Ru1 0.02177(17) 0.03054(18) 0.02273(17) -0.00383(10) -0.00050(11) 0.00352(9)
Cl02 0.0429(5) 0.0422(5) 0.0432(5) 0.0001(4) -0.0041(4) 0.0089(4)
O1 0.0310(13) 0.0310(13) 0.0192(11) -0.0005(10) 0.0000(10) 0.0007(10)
O2 0.0326(13) 0.0339(14) 0.0209(11) 0.0017(10) -0.0008(10) 0.0024(11)
O21 0.0380(15) 0.0319(14) 0.0338(15) 0.0003(11) 0.0145(12) -0.0015(11)
O22 0.0290(13) 0.0309(14) 0.0324(13) 0.0036(11) 0.0034(10) -0.0025(10)
N22 0.0216(13) 0.0267(14) 0.0183(13) -0.0002(11) -0.0013(10) 0.0002(11)
N21 0.0226(14) 0.0260(14) 0.0224(14) -0.0008(12) 0.0001(11) 0.0034(11)
O4 0.0410(16) 0.0437(17) 0.0461(17) -0.0172(14) -0.0081(13) 0.0003(14)
N11 0.0222(15) 0.0342(16) 0.0262(15) -0.0010(12) -0.0012(12) 0.0018(12)
N12 0.0187(13) 0.0329(15) 0.0187(13) -0.0012(11) -0.0009(10) -0.0014(11)
O11 0.0387(16) 0.061(2) 0.0507(19) -0.0244(16) -0.0186(14) 0.0054(15)
O5 0.068(2) 0.051(2) 0.061(2) 0.0194(17) 0.0378(19) 0.0173(17)
O12 0.0366(17) 0.082(3) 0.058(2) -0.038(2) -0.0177(15) 0.0176(17)
C23 0.0244(16) 0.0269(17) 0.0218(16) -0.0003(13) -0.0024(13) -0.0022(13)
C24 0.0191(15) 0.0293(17) 0.0185(15) -0.0004(13) -0.0022(12) -0.0010(13)
C22 0.0253(17) 0.0276(16) 0.0226(16) 0.0022(14) -0.0015(13) -0.0002(14)
C26 0.0238(17) 0.0324(18) 0.0223(16) -0.0010(14) -0.0006(13) -0.0028(14)
C1 0.0187(15) 0.0279(17) 0.0194(15) -0.0021(13) -0.0006(12) -0.0004(12)
C2 0.0204(15) 0.0322(18) 0.0179(15) -0.0014(13) 0.0000(12) -0.0010(13)
C14 0.0244(16) 0.041(2) 0.0199(15) -0.0065(15) 0.0018(13) -0.0045(15)
C4 0.0301(18) 0.037(2) 0.0321(19) -0.0003(17) 0.0053(15) 0.0094(16)
C12 0.0210(17) 0.051(2) 0.0248(18) -0.0058(16) -0.0026(14) 0.0029(16)
C13 0.0240(18) 0.053(2) 0.0258(18) -0.0109(17) -0.0005(14) -0.0016(16)
O3 0.064(3) 0.095(3) 0.113(4) -0.034(3) 0.042(3) -0.008(3)
C3 0.043(2) 0.040(2) 0.036(2) -0.0071(18) 0.0046(18) 0.0078(19)
C16 0.0278(19) 0.062(3) 0.035(2) -0.019(2) -0.0066(16) 0.0043(19)
C5 0.069(4) 0.060(3) 0.080(4) 0.012(3) 0.031(3) 0.002(3)

loop_
_atom_type_symbol
_atom_type_description
_atom_type_scat_dispersion_real
_atom_type_scat_dispersion_imag
_atom_type_scat_source
C C 0.0181 0.0091 'International Tables Vol C Tables 4.2.6.8 and 6.1.1.4'
H H 0.0000 0.0000 'International Tables Vol C Tables 4.2.6.8 and 6.1.1.4'
Cl Cl 0.3639 0.7018 'International Tables Vol C Tables 4.2.6.8 and 6.1.1.4'
N N 0.0311 0.0180 'International Tables Vol C Tables 4.2.6.8 and 6.1.1.4'
O O 0.0492 0.0322 'International Tables Vol C Tables 4.2.6.8 and 6.1.1.4'
Ru Ru 0.0552 3.2960 'International Tables Vol C Tables 4.2.6.8 and 6.1.1.4'

loop_
_exptl_crystal_face_index_h
_exptl_crystal_face_index_k
_exptl_crystal_face_index_l
_exptl_crystal_face_perp_dist
-1 1 2 0.1764
2 -1 -2 0.1527
2 0 -1 0.1664
0 0 1 0.1930
21 2 0 0.0777
-21 -2 0 0.0210
1 1 -2 0.1613
-1 -1 2 0.1860
0 1 -1 0.1391
1 -2 2 0.1562
2 1 0 0.0720
-1 1 -1 0.1196
1 -1 1 0.1575
-2 2 -1 0.0881
1 -2 1 0.1148
1 1 0 0.0663
-1 2 0 0.0498
-1 2 1 0.1009
-19 3 0 0.0156
-1 0 0 0.0092
0 -1 0 0.0258
1 0 0 0.0715

loop_
_geom_angle_atom_site_label_1
_geom_angle_atom_site_label_2
_geom_angle_atom_site_label_3
_geom_angle
_geom_angle_site_symmetry_1
_geom_angle_site_symmetry_3
_geom_angle_publ_flag
O1 Ru1 Cl02 174.16(7) . . ?
O1 Ru1 N11 85.28(11) . . ?
N21 Ru1 Cl02 91.12(8) . . ?
N21 Ru1 O1 85.50(11) . . ?
N21 Ru1 N11 83.78(12) . . ?
N11 Ru1 Cl02 89.63(9) . . ?
C4 Ru1 Cl02 88.91(12) . . ?
C4 Ru1 O1 95.92(14) . . ?
C4 Ru1 N21 91.25(14) . . ?
C4 Ru1 N11 174.79(14) . . ?
C4 Ru1 C3 92.11(18) . . ?
C3 Ru1 Cl02 90.71(14) . . ?
C3 Ru1 O1 92.39(15) . . ?
C3 Ru1 N21 176.20(16) . . ?
C3 Ru1 N11 92.91(16) . . ?
C2 O1 Ru1 120.9(2) . . ?
C26 O21 H21 105(4) . . ?
N21 N22 C1 120.2(3) . . ?
C24 N22 N21 110.9(3) . . ?
C24 N22 C1 128.4(3) . . ?
N22 N21 Ru1 117.2(2) . . ?
C22 N21 Ru1 136.2(3) . . ?
C22 N21 N22 106.4(3) . . ?
N12 N11 Ru1 117.6(2) . . ?
C12 N11 Ru1 135.6(3) . . ?
C12 N11 N12 106.6(3) . . ?
N11 N12 C1 119.2(3) . . ?
C14 N12 N11 111.6(3) . . ?
C14 N12 C1 129.0(3) . . ?
C16 O11 H11 113.0(16) . . ?
C5 O5 H5 109.5 . . ?
C24 C23 C22 105.5(3) . . ?
C24 C23 C26 127.6(3) . . ?
C22 C23 C26 126.6(3) . . ?
N22 C24 C23 106.9(3) . . ?
N22 C24 H24 126.6 . . ?
C23 C24 H24 126.6 . . ?
N21 C22 C23 110.2(3) . . ?
N21 C22 H22 124.9 . . ?
C23 C22 H22 124.9 . . ?
O21 C26 C23 113.0(3) . . ?
O22 C26 O21 124.6(3) . . ?
O22 C26 C23 122.5(3) . . ?
N22 C1 N12 109.9(3) . . ?
N22 C1 H1 109.0 . . ?
N22 C1 C2 111.4(3) . . ?
N12 C1 H1 109.0 . . ?
N12 C1 C2 108.6(3) . . ?
C2 C1 H1 109.0 . . ?
O1 C2 C1 117.9(3) . . ?
O2 C2 O1 125.1(3) . . ?
O2 C2 C1 117.0(3) . . ?
N12 C14 H14 127.1 . . ?
N12 C14 C13 105.7(3) . . ?
C13 C14 H14 127.1 . . ?
O4 C4 Ru1 175.1(4) . . ?
N11 C12 H12 125.4 . . ?
N11 C12 C13 109.2(4) . . ?
C13 C12 H12 125.4 . . ?
C14 C13 C12 106.9(3) . . ?
C14 C13 C16 127.1(4) . . ?
C12 C13 C16 125.8(4) . . ?
O3 C3 Ru1 174.9(5) . . ?
O11 C16 C13 113.6(4) . . ?
O12 C16 O11 124.6(4) . . ?
O12 C16 C13 121.6(4) . . ?
O5 C5 H5A 109.5 . . ?
O5 C5 H5B 109.5 . . ?
O5 C5 H5C 109.5 . . ?
H5A C5 H5B 109.5 . . ?
H5A C5 H5C 109.5 . . ?
H5B C5 H5C 109.5 . . ?

loop_
_geom_bond_atom_site_label_1
_geom_bond_atom_site_label_2
_geom_bond_distance
_geom_bond_site_symmetry_2
_geom_bond_publ_flag
Ru1 Cl02 2.3690(11) . ?
Ru1 O1 2.108(3) . ?
Ru1 N21 2.099(3) . ?
Ru1 N11 2.118(3) . ?
Ru1 C4 1.919(4) . ?
Ru1 C3 1.956(5) . ?
O1 C2 1.274(4) . ?
O2 C2 1.229(4) . ?
O21 C26 1.321(5) . ?
O21 H21 0.818(16) . ?
O22 C26 1.210(4) . ?
N22 N21 1.365(4) . ?
N22 C24 1.345(4) . ?
N22 C1 1.450(4) . ?
N21 C22 1.318(5) . ?
O4 C4 1.091(5) . ?
N11 N12 1.366(4) . ?
N11 C12 1.321(5) . ?
N12 C1 1.457(4) . ?
N12 C14 1.336(5) . ?
O11 C16 1.308(6) . ?
O11 H11 0.842(14) . ?
O5 H5 0.8200 . ?
O5 C5 1.392(7) . ?
O12 C16 1.236(6) . ?
C23 C24 1.381(5) . ?
C23 C22 1.403(5) . ?
C23 C26 1.468(5) . ?
C24 H24 0.9300 . ?
C22 H22 0.9300 . ?
C1 H1 0.9800 . ?
C1 C2 1.552(4) . ?
C14 H14 0.9300 . ?
C14 C13 1.385(5) . ?
C12 H12 0.9300 . ?
C12 C13 1.395(6) . ?
C13 C16 1.463(5) . ?
O3 C3 1.058(6) . ?
C5 H5A 0.9600 . ?
C5 H5B 0.9600 . ?
C5 H5C 0.9600 . ?

loop_
_geom_torsion_atom_site_label_1
_geom_torsion_atom_site_label_2
_geom_torsion_atom_site_label_3
_geom_torsion_atom_site_label_4
_geom_torsion
_geom_torsion_site_symmetry_1
_geom_torsion_site_symmetry_2
_geom_torsion_site_symmetry_3
_geom_torsion_site_symmetry_4
_geom_torsion_publ_flag
Ru1 O1 C2 O2 -171.2(3) . . . . ?
Ru1 O1 C2 C1 6.6(4) . . . . ?
Ru1 N21 C22 C23 -175.6(2) . . . . ?
Ru1 N11 N12 C1 0.1(4) . . . . ?
Ru1 N11 N12 C14 -175.9(2) . . . . ?
Ru1 N11 C12 C13 174.0(3) . . . . ?
N22 N21 C22 C23 0.9(4) . . . . ?
N22 C1 C2 O1 55.1(4) . . . . ?
N22 C1 C2 O2 -126.9(3) . . . . ?
N21 N22 C24 C23 1.0(4) . . . . ?
N21 N22 C1 N12 59.4(4) . . . . ?
N21 N22 C1 C2 -60.9(4) . . . . ?
N11 N12 C1 N22 -61.3(4) . . . . ?
N11 N12 C1 C2 60.7(4) . . . . ?
N11 N12 C14 C13 1.0(4) . . . . ?
N11 C12 C13 C14 0.5(5) . . . . ?
N11 C12 C13 C16 -175.1(4) . . . . ?
N12 N11 C12 C13 0.1(4) . . . . ?
N12 C1 C2 O1 -66.1(4) . . . . ?
N12 C1 C2 O2 111.9(3) . . . . ?
N12 C14 C13 C12 -0.9(4) . . . . ?
N12 C14 C13 C16 174.7(4) . . . . ?
C24 N22 N21 Ru1 176.1(2) . . . . ?
C24 N22 N21 C22 -1.2(4) . . . . ?
C24 N22 C1 N12 -111.4(4) . . . . ?
C24 N22 C1 C2 128.2(3) . . . . ?
C24 C23 C22 N21 -0.3(4) . . . . ?
C24 C23 C26 O21 -8.8(5) . . . . ?
C24 C23 C26 O22 169.8(3) . . . . ?
C22 C23 C24 N22 -0.4(4) . . . . ?
C22 C23 C26 O21 178.2(3) . . . . ?
C22 C23 C26 O22 -3.1(6) . . . . ?
C26 C23 C24 N22 -174.5(3) . . . . ?
C26 C23 C22 N21 173.9(3) . . . . ?
C1 N22 N21 Ru1 3.8(4) . . . . ?
C1 N22 N21 C22 -173.5(3) . . . . ?
C1 N22 C24 C23 172.5(3) . . . . ?
C1 N12 C14 C13 -174.4(3) . . . . ?
C14 N12 C1 N22 113.8(4) . . . . ?
C14 N12 C1 C2 -124.1(4) . . . . ?
C14 C13 C16 O11 3.0(7) . . . . ?
C14 C13 C16 O12 -172.9(5) . . . . ?
C12 N11 N12 C1 175.2(3) . . . . ?
C12 N11 N12 C14 -0.7(4) . . . . ?
C12 C13 C16 O11 177.9(4) . . . . ?
C12 C13 C16 O12 1.9(8) . . . . ?

loop_
_exptl_oxdiff_crystal_face_indexfrac_h
_exptl_oxdiff_crystal_face_indexfrac_k
_exptl_oxdiff_crystal_face_indexfrac_l
_exptl_oxdiff_crystal_face_x
_exptl_oxdiff_crystal_face_y
_exptl_oxdiff_crystal_face_z
-1.0001 1.0000 2.0000 0.1412 0.2323 -0.1606
2.0001 -1.0000 -2.0000 -0.1628 -0.2486 0.1225
2.0000 0.0000 -1.0000 -0.1377 -0.0855 0.0193
-0.0000 -0.0000 1.0000 0.0946 0.0528 -0.0954
20.6324 2.0653 -0.0122 -0.5895 -0.1106 -0.8002
-20.6424 -2.1182 0.1935 0.6105 0.1144 0.7837
1.0000 1.0000 -2.0000 -0.2802 -0.0116 0.1448
-1.0000 -1.0000 2.0000 0.2802 0.0116 -0.1448
-0.0000 1.0000 -1.0000 -0.1641 0.0576 0.0875
1.0000 -2.0000 2.0000 0.3066 -0.1315 -0.2130
2.0000 1.0000 0.0000 -0.1126 0.0776 -0.0840
-1.0000 1.0000 -1.0000 -0.1425 0.0739 0.1255
1.0000 -1.0000 1.0000 0.1425 -0.0739 -0.1255
-2.0000 2.0000 -1.0000 -0.1905 0.2007 0.1557
1.0000 -2.0000 1.0000 0.2121 -0.1843 -0.1176
1.0000 1.0000 0.0000 -0.0911 0.0940 -0.0459
-1.0001 2.0000 0.0000 -0.1175 0.2371 0.0223
-1.0001 2.0000 1.0000 -0.0229 0.2898 -0.0731
-19.1318 3.3969 -0.1296 0.1640 0.6812 0.7135
-1.0000 -0.0000 0.0000 0.0216 0.0164 0.0380
0.0000 -1.0000 -0.0000 0.0695 -0.1103 0.0079
1.0000 0.0000 -0.0000 -0.0216 -0.0164 -0.0380
